data_2227036
loop_
_publ_author_name
'Li, Si-Si'
'Zhang, Bei'
'Zhang, Hong-Lin'

_publ_section_title
;
 5,8-Dibromo-2,11-dithia[3,3](2,6)pyridinoparacyclophane
;
_journal_coeditor_code PK2253
_journal_issue 8
_journal_name_full 'Acta Crystallographica Section E'
_journal_page_first o2125
_journal_paper_doi 10.1107/S1600536810028850
_journal_volume 66
_journal_year 2010
_chemical_formula_iupac 'C15 H13 Br2 N S2'
_chemical_formula_moiety 'C15 H13 Br2 N S2'
_chemical_formula_sum 'C15 H13 Br2 N S2'
_chemical_formula_weight 431.20
_chemical_name_common
;
5,8-Dibromo-2,11-dithia[3,3](2,6)pyridinoparacyclophane
;
_chemical_name_systematic
;
1^2^,1^5^-dibromo-2,7-dithia-1(1,4)-benzena-5(2,6)-pyridinaoctaphane
;
_space_group_IT_number 14
_symmetry_cell_setting monoclinic
_symmetry_space_group_name_Hall '-P 2yn'
_symmetry_space_group_name_H-M 'P 1 21/n 1'
_atom_sites_solution_hydrogens geom
_atom_sites_solution_primary direct
_atom_sites_solution_secondary difmap
_audit_creation_method SHELXL-97
_cell_angle_alpha 90.00
_cell_angle_beta 103.878(3)
_cell_angle_gamma 90.00
_cell_formula_units_Z 4
_cell_length_a 8.9275(15)
_cell_length_b 18.879(3)
_cell_length_c 9.3213(15)
_cell_measurement_reflns_used 4039
_cell_measurement_temperature 298(2)
_cell_measurement_theta_max 27.81
_cell_measurement_theta_min 2.50
_cell_volume 1525.2(4)
_computing_cell_refinement 'SAINT (Bruker, 1999)'
_computing_data_collection 'SMART (Bruker, 1997)'
_computing_data_reduction 'SAINT (Bruker, 1999)'
_computing_molecular_graphics 'SHELXTL (Sheldrick, 2008)'
_computing_publication_material 'SHELXTL (Sheldrick, 2008)'
_computing_structure_refinement 'SHELXL97 (Sheldrick, 2008)'
_computing_structure_solution 'SHELXS97 (Sheldrick, 2008)'
_diffrn_ambient_temperature 298(2)
_diffrn_measured_fraction_theta_full 0.994
_diffrn_measured_fraction_theta_max 0.994
_diffrn_measurement_device_type 'Bruker SMART CCD area-detector'
_diffrn_measurement_method '\f and \w scans'
_diffrn_radiation_monochromator graphite
_diffrn_radiation_source 'fine-focus sealed tube'
_diffrn_radiation_type MoK\a
_diffrn_radiation_wavelength 0.71073
_diffrn_reflns_av_R_equivalents 0.0264
_diffrn_reflns_av_sigmaI/netI 0.0301
_diffrn_reflns_limit_h_max 11
_diffrn_reflns_limit_h_min -11
_diffrn_reflns_limit_k_max 25
_diffrn_reflns_limit_k_min -25
_diffrn_reflns_limit_l_max 12
_diffrn_reflns_limit_l_min -10
_diffrn_reflns_number 11428
_diffrn_reflns_theta_full 28.33
_diffrn_reflns_theta_max 28.33
_diffrn_reflns_theta_min 2.16
_diffrn_standards_number 0
_exptl_absorpt_coefficient_mu 5.577
_exptl_absorpt_correction_T_max 0.573
_exptl_absorpt_correction_T_min 0.452
_exptl_absorpt_correction_type multi-scan
_exptl_absorpt_process_details '(SADABS; Sheldrick, 1996)'
_exptl_crystal_colour colorless
_exptl_crystal_density_diffrn 1.878
_exptl_crystal_density_method 'not measured'
_exptl_crystal_description block
_exptl_crystal_F_000 848
_exptl_crystal_size_max 0.16
_exptl_crystal_size_mid 0.12
_exptl_crystal_size_min 0.10
_refine_diff_density_max 0.559
_refine_diff_density_min -0.460
_refine_ls_extinction_method none
_refine_ls_goodness_of_fit_ref 1.026
_refine_ls_hydrogen_treatment constr
_refine_ls_matrix_type full
_refine_ls_number_parameters 181
_refine_ls_number_reflns 3775
_refine_ls_number_restraints 0
_refine_ls_restrained_S_all 1.026
_refine_ls_R_factor_all 0.0439
_refine_ls_R_factor_gt 0.0313
_refine_ls_shift/su_max 0.002
_refine_ls_shift/su_mean 0.000
_refine_ls_structure_factor_coef Fsqd
_refine_ls_weighting_details 'calc w=1/[\s^2^(Fo^2^)+(0.0414P)^2^+0.2049P] where P=(Fo^2^+2Fc^2^)/3'
_refine_ls_weighting_scheme calc
_refine_ls_wR_factor_gt 0.0737
_refine_ls_wR_factor_ref 0.0781
_reflns_number_gt 3018
_reflns_number_total 3775
_reflns_threshold_expression I>2\s(I)
_cod_data_source_file pk2253.cif
_cod_data_source_block I
_cod_original_sg_symbol_H-M 'P 21/n'
_cod_database_code 2227036
_cod_database_fobs_code 2227036

loop_
_symmetry_equiv_pos_as_xyz
'x, y, z'
'-x+1/2, y+1/2, -z+1/2'
'-x, -y, -z'
'x-1/2, -y-1/2, z-1/2'

loop_
_atom_site_type_symbol
_atom_site_label
_atom_site_fract_x
_atom_site_fract_y
_atom_site_fract_z
_atom_site_U_iso_or_equiv
_atom_site_adp_type
_atom_site_calc_flag
_atom_site_refinement_flags
_atom_site_occupancy
_atom_site_disorder_assembly
_atom_site_disorder_group
Br Br1 0.63099(3) 0.048688(14) 0.87832(3) 0.04897(10) Uani d . 1 . .
Br Br2 0.22924(4) 0.139645(16) 0.22281(3) 0.05124(10) Uani d . 1 . .
C C1 0.3799(3) 0.03373(12) 0.6206(3) 0.0338(5) Uani d . 1 . .
C C2 0.5079(3) 0.07344(12) 0.6886(3) 0.0334(5) Uani d . 1 . .
C C3 0.5520(3) 0.13348(12) 0.6246(3) 0.0331(5) Uani d . 1 . .
H H3 0.6384 0.1587 0.6742 0.040 Uiso calc R 1 . .
C C4 0.4686(3) 0.15680(13) 0.4867(3) 0.0324(5) Uani d . 1 . .
C C5 0.3444(3) 0.11522(13) 0.4148(3) 0.0338(5) Uani d . 1 . .
C C6 0.3002(3) 0.05574(12) 0.4802(3) 0.0372(5) Uani d . 1 . .
H H6 0.2154 0.0298 0.4295 0.045 Uiso calc R 1 . .
C C7 0.5137(3) 0.22521(13) 0.4279(3) 0.0383(6) Uani d . 1 . .
H H7A 0.5180 0.2181 0.3259 0.046 Uiso calc R 1 . .
H H7B 0.6168 0.2376 0.4835 0.046 Uiso calc R 1 . .
C C8 0.3410(3) 0.28873(14) 0.6143(3) 0.0371(5) Uani d . 1 . .
H H8A 0.4332 0.2727 0.6849 0.045 Uiso calc R 1 . .
H H8B 0.3134 0.3346 0.6471 0.045 Uiso calc R 1 . .
C C9 0.2123(3) 0.23745(12) 0.6156(2) 0.0301(5) Uani d . 1 . .
C C10 0.0700(3) 0.24389(14) 0.5179(3) 0.0382(5) Uani d . 1 . .
H H10 0.0501 0.2810 0.4505 0.046 Uiso calc R 1 . .
C C11 -0.0417(3) 0.19455(15) 0.5220(3) 0.0414(6) Uani d . 1 . .
H H11 -0.1389 0.1982 0.4580 0.050 Uiso calc R 1 . .
C C12 -0.0085(3) 0.13961(13) 0.6216(3) 0.0387(6) Uani d . 1 . .
H H12 -0.0819 0.1050 0.6243 0.046 Uiso calc R 1 . .
C C13 0.1362(3) 0.13660(11) 0.7180(3) 0.0308(5) Uani d . 1 . .
C C14 0.1781(3) 0.07834(13) 0.8309(3) 0.0384(6) Uani d . 1 . .
H H14A 0.1171 0.0840 0.9034 0.046 Uiso calc R 1 . .
H H14B 0.2858 0.0835 0.8820 0.046 Uiso calc R 1 . .
C C15 0.3230(3) -0.02833(13) 0.6927(3) 0.0426(6) Uani d . 1 . .
H H15A 0.4036 -0.0430 0.7770 0.051 Uiso calc R 1 . .
H H15B 0.3036 -0.0674 0.6232 0.051 Uiso calc R 1 . .
N N1 0.2443(2) 0.18540(10) 0.7172(2) 0.0302(4) Uani d . 1 . .
S S1 0.14839(8) -0.01069(3) 0.75438(8) 0.04531(17) Uani d . 1 . .
S S2 0.38563(7) 0.29931(3) 0.43559(7) 0.03722(15) Uani d . 1 . .

loop_
_atom_site_aniso_label
_atom_site_aniso_U_11
_atom_site_aniso_U_22
_atom_site_aniso_U_33
_atom_site_aniso_U_12
_atom_site_aniso_U_13
_atom_site_aniso_U_23
Br1 0.05493(19) 0.04386(16) 0.03946(16) 0.00297(12) -0.00566(13) 0.01018(11)
Br2 0.0613(2) 0.05608(19) 0.02904(15) 0.00966(13) -0.00356(12) -0.00142(11)
C1 0.0373(13) 0.0296(11) 0.0345(13) 0.0066(9) 0.0086(10) -0.0027(10)
C2 0.0351(13) 0.0354(12) 0.0282(12) 0.0097(10) 0.0047(10) 0.0013(9)
C3 0.0287(12) 0.0383(12) 0.0322(12) 0.0040(9) 0.0072(10) 0.0009(10)
C4 0.0294(12) 0.0381(12) 0.0320(12) 0.0091(9) 0.0122(10) 0.0014(10)
C5 0.0348(13) 0.0402(12) 0.0257(11) 0.0097(10) 0.0059(9) -0.0032(10)
C6 0.0368(13) 0.0375(12) 0.0351(13) 0.0034(10) 0.0045(11) -0.0088(10)
C7 0.0337(13) 0.0467(14) 0.0379(13) 0.0047(10) 0.0150(10) 0.0061(11)
C8 0.0401(14) 0.0384(13) 0.0332(13) -0.0020(10) 0.0095(11) -0.0027(10)
C9 0.0348(12) 0.0311(11) 0.0268(11) 0.0025(9) 0.0123(9) -0.0041(9)
C10 0.0388(13) 0.0422(13) 0.0330(13) 0.0072(11) 0.0075(10) 0.0056(10)
C11 0.0263(12) 0.0571(16) 0.0394(14) 0.0082(11) 0.0049(10) 0.0043(12)
C12 0.0312(13) 0.0447(14) 0.0404(14) -0.0040(10) 0.0092(11) -0.0022(11)
C13 0.0314(12) 0.0345(12) 0.0283(12) 0.0030(9) 0.0105(9) -0.0032(9)
C14 0.0462(15) 0.0374(13) 0.0332(13) 0.0031(11) 0.0122(11) 0.0017(10)
C15 0.0517(16) 0.0303(12) 0.0441(15) 0.0008(11) 0.0082(12) -0.0017(11)
N1 0.0309(10) 0.0332(10) 0.0277(10) 0.0038(7) 0.0093(8) -0.0038(8)
S1 0.0464(4) 0.0343(3) 0.0559(4) -0.0053(3) 0.0138(3) 0.0052(3)
S2 0.0394(3) 0.0376(3) 0.0363(3) 0.0021(2) 0.0123(3) 0.0090(3)

loop_
_atom_type_symbol
_atom_type_description
_atom_type_scat_dispersion_real
_atom_type_scat_dispersion_imag
_atom_type_scat_source
C C 0.0033 0.0016 'International Tables Vol C Tables 4.2.6.8 and 6.1.1.4'
H H 0.0000 0.0000 'International Tables Vol C Tables 4.2.6.8 and 6.1.1.4'
N N 0.0061 0.0033 'International Tables Vol C Tables 4.2.6.8 and 6.1.1.4'
S S 0.1246 0.1234 'International Tables Vol C Tables 4.2.6.8 and 6.1.1.4'
Br Br -0.2901 2.4595 'International Tables Vol C Tables 4.2.6.8 and 6.1.1.4'

loop_
_geom_angle_atom_site_label_1
_geom_angle_atom_site_label_2
_geom_angle_atom_site_label_3
_geom_angle_site_symmetry_1
_geom_angle_site_symmetry_3
_geom_angle
_geom_angle_publ_flag
C2 C1 C6 . . 116.5(2) ?
C2 C1 C15 . . 123.3(2) ?
C6 C1 C15 . . 120.2(2) ?
C3 C2 C1 . . 122.4(2) ?
C3 C2 Br1 . . 116.22(18) ?
C1 C2 Br1 . . 121.40(18) ?
C2 C3 C4 . . 120.9(2) ?
C2 C3 H3 . . 119.6 ?
C4 C3 H3 . . 119.6 ?
C5 C4 C3 . . 117.0(2) ?
C5 C4 C7 . . 124.3(2) ?
C3 C4 C7 . . 118.6(2) ?
C6 C5 C4 . . 121.7(2) ?
C6 C5 Br2 . . 117.85(18) ?
C4 C5 Br2 . . 120.44(19) ?
C5 C6 C1 . . 121.4(2) ?
C5 C6 H6 . . 119.3 ?
C1 C6 H6 . . 119.3 ?
C4 C7 S2 . . 115.00(17) ?
C4 C7 H7A . . 108.5 ?
S2 C7 H7A . . 108.5 ?
C4 C7 H7B . . 108.5 ?
S2 C7 H7B . . 108.5 ?
H7A C7 H7B . . 107.5 ?
C9 C8 S2 . . 114.50(16) ?
C9 C8 H8A . . 108.6 ?
S2 C8 H8A . . 108.6 ?
C9 C8 H8B . . 108.6 ?
S2 C8 H8B . . 108.6 ?
H8A C8 H8B . . 107.6 ?
N1 C9 C10 . . 122.3(2) ?
N1 C9 C8 . . 116.2(2) ?
C10 C9 C8 . . 121.5(2) ?
C11 C10 C9 . . 118.9(2) ?
C11 C10 H10 . . 120.6 ?
C9 C10 H10 . . 120.6 ?
C10 C11 C12 . . 119.3(2) ?
C10 C11 H11 . . 120.3 ?
C12 C11 H11 . . 120.3 ?
C11 C12 C13 . . 119.0(2) ?
C11 C12 H12 . . 120.5 ?
C13 C12 H12 . . 120.5 ?
N1 C13 C12 . . 122.0(2) ?
N1 C13 C14 . . 116.7(2) ?
C12 C13 C14 . . 121.3(2) ?
C13 C14 S1 . . 114.34(18) ?
C13 C14 H14A . . 108.7 ?
S1 C14 H14A . . 108.7 ?
C13 C14 H14B . . 108.7 ?
S1 C14 H14B . . 108.7 ?
H14A C14 H14B . . 107.6 ?
C1 C15 S1 . . 114.02(17) ?
C1 C15 H15A . . 108.7 ?
S1 C15 H15A . . 108.7 ?
C1 C15 H15B . . 108.7 ?
S1 C15 H15B . . 108.7 ?
H15A C15 H15B . . 107.6 ?
C13 N1 C9 . . 118.4(2) ?
C15 S1 C14 . . 103.75(12) ?
C8 S2 C7 . . 103.29(12) ?

loop_
_geom_bond_atom_site_label_1
_geom_bond_atom_site_label_2
_geom_bond_site_symmetry_2
_geom_bond_distance
_geom_bond_publ_flag
Br1 C2 . 1.903(2) ?
Br2 C5 . 1.895(2) ?
C1 C2 . 1.386(3) ?
C1 C6 . 1.395(3) ?
C1 C15 . 1.498(4) ?
C2 C3 . 1.381(3) ?
C3 C4 . 1.393(3) ?
C3 H3 . 0.9300 ?
C4 C5 . 1.392(3) ?
C4 C7 . 1.496(3) ?
C5 C6 . 1.380(3) ?
C6 H6 . 0.9300 ?
C7 S2 . 1.819(3) ?
C7 H7A . 0.9700 ?
C7 H7B . 0.9700 ?
C8 C9 . 1.505(3) ?
C8 S2 . 1.814(2) ?
C8 H8A . 0.9700 ?
C8 H8B . 0.9700 ?
C9 N1 . 1.347(3) ?
C9 C10 . 1.379(3) ?
C10 C11 . 1.371(4) ?
C10 H10 . 0.9300 ?
C11 C12 . 1.377(4) ?
C11 H11 . 0.9300 ?
C12 C13 . 1.386(3) ?
C12 H12 . 0.9300 ?
C13 N1 . 1.335(3) ?
C13 C14 . 1.506(3) ?
C14 S1 . 1.820(3) ?
C14 H14A . 0.9700 ?
C14 H14B . 0.9700 ?
C15 S1 . 1.817(3) ?
C15 H15A . 0.9700 ?
C15 H15B . 0.9700 ?

loop_
_geom_torsion_atom_site_label_1
_geom_torsion_atom_site_label_2
_geom_torsion_atom_site_label_3
_geom_torsion_atom_site_label_4
_geom_torsion_site_symmetry_1
_geom_torsion_site_symmetry_2
_geom_torsion_site_symmetry_3
_geom_torsion_site_symmetry_4
_geom_torsion
_geom_torsion_publ_flag
C6 C1 C2 C3 . . . . 2.6(3) ?
C15 C1 C2 C3 . . . . -175.3(2) ?
C6 C1 C2 Br1 . . . . -178.55(17) ?
C15 C1 C2 Br1 . . . . 3.6(3) ?
C1 C2 C3 C4 . . . . -0.2(4) ?
Br1 C2 C3 C4 . . . . -179.17(17) ?
C2 C3 C4 C5 . . . . -2.8(3) ?
C2 C3 C4 C7 . . . . 175.2(2) ?
C3 C4 C5 C6 . . . . 3.5(3) ?
C7 C4 C5 C6 . . . . -174.3(2) ?
C3 C4 C5 Br2 . . . . -177.02(16) ?
C7 C4 C5 Br2 . . . . 5.1(3) ?
C4 C5 C6 C1 . . . . -1.2(4) ?
Br2 C5 C6 C1 . . . . 179.31(18) ?
C2 C1 C6 C5 . . . . -1.8(3) ?
C15 C1 C6 C5 . . . . 176.1(2) ?
C5 C4 C7 S2 . . . . 72.8(3) ?
C3 C4 C7 S2 . . . . -105.0(2) ?
S2 C8 C9 N1 . . . . 126.56(19) ?
S2 C8 C9 C10 . . . . -53.5(3) ?
N1 C9 C10 C11 . . . . -1.6(4) ?
C8 C9 C10 C11 . . . . 178.4(2) ?
C9 C10 C11 C12 . . . . -0.8(4) ?
C10 C11 C12 C13 . . . . 1.5(4) ?
C11 C12 C13 N1 . . . . 0.1(4) ?
C11 C12 C13 C14 . . . . 179.1(2) ?
N1 C13 C14 S1 . . . . -126.8(2) ?
C12 C13 C14 S1 . . . . 54.2(3) ?
C2 C1 C15 S1 . . . . 105.8(2) ?
C6 C1 C15 S1 . . . . -71.9(3) ?
C12 C13 N1 C9 . . . . -2.4(3) ?
C14 C13 N1 C9 . . . . 178.6(2) ?
C10 C9 N1 C13 . . . . 3.2(3) ?
C8 C9 N1 C13 . . . . -176.80(19) ?
C1 C15 S1 C14 . . . . -40.3(2) ?
C13 C14 S1 C15 . . . . 83.7(2) ?
C9 C8 S2 C7 . . . . -83.4(2) ?
C4 C7 S2 C8 . . . . 40.9(2) ?

loop_
_cod_related_entry_id
_cod_related_entry_database
_cod_related_entry_code
1 ChemSpider 24745614
